data_4065378
loop_
_publ_author_name
'Arias-Ugarte, Renzo'
'Sharma, Hemant K.'
'Metta-Maga\~na, Alejandro J.'
'Pannell, Keith H.'

_publ_section_title
;
 Mo(CO)6-Catalyzed Reduction ofN,N-Dimethylthioformamide by Silanes,
 Germanes, and Stannanes (R3EH) To Produce Trimethylamine and Group 14
 Thioethers (R3E--S--ER3)
;
_journal_issue 24
_journal_name_full Organometallics
_journal_page_first 6506
_journal_paper_doi 10.1021/om200753t
_journal_volume 30
_journal_year 2011
_chemical_formula_sum 'C8 H7 Mo N O5 S'
_chemical_formula_weight 325.15
_chemical_name_common Pentacarbonyl-thioformamide-Molibdenum
_chemical_name_systematic
; 
 ? 
;
_space_group_IT_number 14
_symmetry_cell_setting monoclinic
_symmetry_space_group_name_Hall '-P 2ybc'
_symmetry_space_group_name_H-M 'P 1 21/c 1'
_atom_sites_solution_hydrogens geom
_atom_sites_solution_primary direct
_atom_sites_solution_secondary difmap
_audit_creation_method SHELXL-97
_cell_angle_alpha 90.00
_cell_angle_beta 109.022(7)
_cell_angle_gamma 90.00
_cell_formula_units_Z 4
_cell_length_a 10.6872(15)
_cell_length_b 12.8629(18)
_cell_length_c 9.7035(14)
_cell_measurement_reflns_used 3797
_cell_measurement_temperature 298(2)
_cell_measurement_theta_max 26.23
_cell_measurement_theta_min 2.56
_cell_volume 1261.1(3)
_computing_cell_refinement 'Bruker SAINT'
_computing_data_collection 'Bruker APEX2'
_computing_data_reduction 'Bruker SAINT'
_computing_molecular_graphics 'Bruker SHELXTL'
_computing_publication_material 'Bruker SHELXTL'
_computing_structure_refinement 'SHELXL-97 (Sheldrick, 2008)'
_computing_structure_solution 'SHELXS-97 (Sheldrick, 2008)'
_diffrn_ambient_temperature 298(2)
_diffrn_measured_fraction_theta_full 0.953
_diffrn_measured_fraction_theta_max 0.953
_diffrn_measurement_device_type 'Bruker APEX CCD'
_diffrn_measurement_method '\f and \w scans'
_diffrn_radiation_monochromator graphite
_diffrn_radiation_source 'fine-focus sealed tube'
_diffrn_radiation_type MoK\a
_diffrn_radiation_wavelength 0.71073
_diffrn_reflns_av_R_equivalents 0.0302
_diffrn_reflns_av_sigmaI/netI 0.0263
_diffrn_reflns_limit_h_max 12
_diffrn_reflns_limit_h_min 0
_diffrn_reflns_limit_k_max 0
_diffrn_reflns_limit_k_min -15
_diffrn_reflns_limit_l_max 10
_diffrn_reflns_limit_l_min -11
_diffrn_reflns_number 2112
_diffrn_reflns_theta_full 25.00
_diffrn_reflns_theta_max 25.00
_diffrn_reflns_theta_min 2.02
_exptl_absorpt_coefficient_mu 1.209
_exptl_absorpt_correction_T_max 0.8715
_exptl_absorpt_correction_T_min 0.8172
_exptl_absorpt_correction_type multi-scan
_exptl_absorpt_process_details twinabs
_exptl_crystal_colour yellow
_exptl_crystal_density_diffrn 1.713
_exptl_crystal_density_method 'not measured'
_exptl_crystal_description chunk
_exptl_crystal_F_000 640
_exptl_crystal_size_max 0.17
_exptl_crystal_size_mid 0.15
_exptl_crystal_size_min 0.12
_refine_diff_density_max 0.431
_refine_diff_density_min -0.422
_refine_diff_density_rms 0.105
_refine_ls_extinction_method none
_refine_ls_goodness_of_fit_ref 1.394
_refine_ls_hydrogen_treatment constr
_refine_ls_matrix_type full
_refine_ls_number_parameters 147
_refine_ls_number_reflns 2112
_refine_ls_number_restraints 0
_refine_ls_restrained_S_all 1.394
_refine_ls_R_factor_all 0.0624
_refine_ls_R_factor_gt 0.0434
_refine_ls_shift/su_max 0.000
_refine_ls_shift/su_mean 0.000
_refine_ls_structure_factor_coef Fsqd
_refine_ls_weighting_details 'calc w=1/[\s^2^(Fo^2^)+(0.1126P)^2^+0.2523P] where P=(Fo^2^+2Fc^2^)/3'
_refine_ls_weighting_scheme calc
_refine_ls_wR_factor_gt 0.2031
_refine_ls_wR_factor_ref 0.2131
_reflns_number_gt 1598
_reflns_number_total 2112
_reflns_threshold_expression >2sigma(I)
_cod_data_source_file om200753t_si_002.cif
_cod_data_source_block 306ra4sa
_cod_depositor_comments
;
The following automatic conversions were performed:

'_symmetry_cell_setting' value 'Monoclinic' changed to 'monoclinic'
according to /home/saulius/struct/CIF-dictionaries/cif_core.dic
dictionary named 'cif_core.dic' version 2.4.1 from 2010-06-29.

Automatic conversion script
Id: cif_fix_values 1715 2011-07-08 13:25:40Z adriana 
;
_cod_original_sg_symbol_H-M 'P 2(1)/c'
_cod_database_code 4065378

loop_
_symmetry_equiv_pos_as_xyz
'x, y, z'
'-x, y+1/2, -z+1/2'
'-x, -y, -z'
'x, -y-1/2, z-1/2'

loop_
_atom_site_label
_atom_site_type_symbol
_atom_site_fract_x
_atom_site_fract_y
_atom_site_fract_z
_atom_site_U_iso_or_equiv
_atom_site_adp_type
_atom_site_occupancy
_atom_site_symmetry_multiplicity
_atom_site_calc_flag
_atom_site_refinement_flags
Mo1 Mo 0.25234(6) 0.12176(4) 0.44078(7) 0.0449(4) Uani 1 1 d .
S1 S 0.0714(2) 0.12453(12) 0.1876(3) 0.0549(6) Uani 1 1 d .
O1 O 0.4798(8) 0.1204(4) 0.7398(9) 0.098(3) Uani 1 1 d .
O2 O 0.0488(7) 0.1041(4) 0.6175(9) 0.085(2) Uani 1 1 d .
O3 O 0.2606(7) -0.1238(5) 0.4340(8) 0.092(3) Uani 1 1 d .
O4 O 0.4693(8) 0.1284(4) 0.2834(9) 0.101(3) Uani 1 1 d .
O5 O 0.2550(7) 0.3687(5) 0.4446(7) 0.091(3) Uani 1 1 d .
N1 N -0.1903(7) 0.1252(3) 0.0961(8) 0.0521(17) Uani 1 1 d .
C1 C 0.3970(11) 0.1209(5) 0.6285(13) 0.067(3) Uani 1 1 d .
C2 C 0.1199(10) 0.1128(5) 0.5538(10) 0.056(2) Uani 1 1 d .
C3 C 0.2562(7) -0.0371(6) 0.4353(8) 0.058(2) Uani 1 1 d .
C4 C 0.3895(10) 0.1262(5) 0.3359(11) 0.060(2) Uani 1 1 d .
C5 C 0.2510(6) 0.2813(7) 0.4425(7) 0.056(2) Uani 1 1 d .
C6 C -0.0799(8) 0.1228(4) 0.2018(9) 0.050(2) Uani 1 1 d .
H6 H -0.0851 0.1199 0.2955 0.060 Uiso 1 1 calc R
C7 C -0.1935(11) 0.1307(7) -0.0559(11) 0.082(3) Uani 1 1 d .
H7A H -0.1493 0.1928 -0.0701 0.123 Uiso 1 1 calc R
H7B H -0.2838 0.1319 -0.1191 0.123 Uiso 1 1 calc R
H7C H -0.1495 0.0710 -0.0780 0.123 Uiso 1 1 calc R
C8 C -0.3172(9) 0.1212(5) 0.1207(13) 0.074(3) Uani 1 1 d .
H8A H -0.3031 0.1178 0.2235 0.111 Uiso 1 1 calc R
H8B H -0.3652 0.0608 0.0740 0.111 Uiso 1 1 calc R
H8C H -0.3673 0.1825 0.0810 0.111 Uiso 1 1 calc R

loop_
_atom_site_aniso_label
_atom_site_aniso_U_11
_atom_site_aniso_U_22
_atom_site_aniso_U_33
_atom_site_aniso_U_23
_atom_site_aniso_U_13
_atom_site_aniso_U_12
Mo1 0.0381(5) 0.0457(5) 0.0478(6) 0.0011(2) 0.0098(4) -0.0003(2)
S1 0.0434(12) 0.0690(13) 0.0504(14) 0.0011(8) 0.0125(11) -0.0006(8)
O1 0.071(5) 0.119(7) 0.072(6) -0.008(4) -0.018(5) 0.002(4)
O2 0.085(5) 0.095(4) 0.095(5) -0.013(3) 0.056(5) -0.030(3)
O3 0.105(7) 0.050(5) 0.116(8) -0.003(3) 0.029(6) 0.007(3)
O4 0.073(5) 0.130(7) 0.116(7) 0.034(4) 0.052(5) 0.025(3)
O5 0.136(9) 0.052(5) 0.098(7) 0.000(3) 0.054(7) -0.002(3)
N1 0.040(4) 0.051(4) 0.057(5) -0.007(3) 0.005(4) -0.003(2)
C1 0.061(6) 0.060(5) 0.070(7) -0.005(4) 0.010(6) -0.002(3)
C2 0.057(5) 0.050(4) 0.057(6) -0.005(3) 0.017(5) -0.009(3)
C3 0.057(5) 0.050(5) 0.065(6) -0.001(4) 0.017(4) 0.003(3)
C4 0.057(5) 0.061(5) 0.066(6) 0.010(3) 0.026(5) 0.011(3)
C5 0.059(5) 0.054(5) 0.054(5) 0.007(3) 0.019(4) 0.002(3)
C6 0.054(5) 0.050(4) 0.049(5) 0.001(3) 0.020(5) -0.005(3)
C7 0.064(7) 0.113(9) 0.056(7) -0.008(4) 0.001(6) 0.009(4)
C8 0.042(5) 0.091(7) 0.088(8) 0.002(4) 0.020(6) -0.001(4)

loop_
_atom_type_symbol
_atom_type_description
_atom_type_scat_dispersion_real
_atom_type_scat_dispersion_imag
_atom_type_scat_source
C C 0.0033 0.0016 'International Tables Vol C Tables 4.2.6.8 and 6.1.1.4'
H H 0.0000 0.0000 'International Tables Vol C Tables 4.2.6.8 and 6.1.1.4'
N N 0.0061 0.0033 'International Tables Vol C Tables 4.2.6.8 and 6.1.1.4'
O O 0.0106 0.0060 'International Tables Vol C Tables 4.2.6.8 and 6.1.1.4'
S S 0.1246 0.1234 'International Tables Vol C Tables 4.2.6.8 and 6.1.1.4'
Mo Mo -1.6832 0.6857 'International Tables Vol C Tables 4.2.6.8 and 6.1.1.4'

loop_
_geom_angle_atom_site_label_1
_geom_angle_atom_site_label_2
_geom_angle_atom_site_label_3
_geom_angle
C1 Mo1 C4 89.2(4)
C1 Mo1 C3 90.1(3)
C4 Mo1 C3 89.5(3)
C1 Mo1 C2 88.6(4)
C4 Mo1 C2 177.3(3)
C3 Mo1 C2 88.9(3)
C1 Mo1 C5 90.2(2)
C4 Mo1 C5 89.1(2)
C3 Mo1 C5 178.5(3)
C2 Mo1 C5 92.5(3)
C1 Mo1 S1 177.0(3)
C4 Mo1 S1 87.8(3)
C3 Mo1 S1 90.2(2)
C2 Mo1 S1 94.3(3)
C5 Mo1 S1 89.36(18)
C6 S1 Mo1 111.5(3)
C6 N1 C8 122.1(7)
C6 N1 C7 121.2(8)
C8 N1 C7 116.8(8)
O1 C1 Mo1 178.6(10)
O2 C2 Mo1 177.4(7)
O3 C3 Mo1 178.7(7)
O4 C4 Mo1 177.1(9)
O5 C5 Mo1 177.6(6)
N1 C6 S1 126.6(7)
N1 C6 H6 116.7
S1 C6 H6 116.7
N1 C7 H7A 109.5
N1 C7 H7B 109.5
H7A C7 H7B 109.5
N1 C7 H7C 109.5
H7A C7 H7C 109.5
H7B C7 H7C 109.5
N1 C8 H8A 109.5
N1 C8 H8B 109.5
H8A C8 H8B 109.5
N1 C8 H8C 109.5
H8A C8 H8C 109.5
H8B C8 H8C 109.5

loop_
_geom_bond_atom_site_label_1
_geom_bond_atom_site_label_2
_geom_bond_distance
Mo1 C1 1.968(12)
Mo1 C4 2.039(9)
Mo1 C3 2.044(8)
Mo1 C2 2.058(9)
Mo1 C5 2.052(9)
Mo1 S1 2.584(3)
S1 C6 1.667(8)
O1 C1 1.152(13)
O2 C2 1.129(11)
O3 C3 1.117(9)
O4 C4 1.128(11)
O5 C5 1.125(10)
N1 C6 1.287(11)
N1 C8 1.453(11)
N1 C7 1.466(12)
C6 H6 0.9300
C7 H7A 0.9600
C7 H7B 0.9600
C7 H7C 0.9600
C8 H8A 0.9600
C8 H8B 0.9600
C8 H8C 0.9600

loop_
_geom_torsion_atom_site_label_1
_geom_torsion_atom_site_label_2
_geom_torsion_atom_site_label_3
_geom_torsion_atom_site_label_4
_geom_torsion
C1 Mo1 S1 C6 -172(4)
C4 Mo1 S1 C6 -179.5(3)
C3 Mo1 S1 C6 91.0(3)
C2 Mo1 S1 C6 2.0(3)
C5 Mo1 S1 C6 -90.4(3)
C4 Mo1 C1 O1 178(100)
C3 Mo1 C1 O1 -93(23)
C2 Mo1 C1 O1 -4(23)
C5 Mo1 C1 O1 89(23)
S1 Mo1 C1 O1 170(20)
C1 Mo1 C2 O2 -68(18)
C4 Mo1 C2 O2 -32(22)
C3 Mo1 C2 O2 22(18)
C5 Mo1 C2 O2 -159(18)
S1 Mo1 C2 O2 112(18)
C1 Mo1 C3 O3 -21(31)
C4 Mo1 C3 O3 69(31)
C2 Mo1 C3 O3 -109(31)
C5 Mo1 C3 O3 82(34)
S1 Mo1 C3 O3 156(31)
C1 Mo1 C4 O4 2(12)
C3 Mo1 C4 O4 -88(12)
C2 Mo1 C4 O4 -34(16)
C5 Mo1 C4 O4 93(12)
S1 Mo1 C4 O4 -178(100)
C1 Mo1 C5 O5 48(15)
C4 Mo1 C5 O5 -41(15)
C3 Mo1 C5 O5 -55(22)
C2 Mo1 C5 O5 136(15)
S1 Mo1 C5 O5 -129(15)
C8 N1 C6 S1 178.7(4)
C7 N1 C6 S1 -0.5(8)
Mo1 S1 C6 N1 178.9(4)
